data_2104573
loop_
_publ_author_name
'Marsh, Richard E.'

_publ_section_title
;
 Space groups <i>P</i>1 and <i>Cc</i>: how are they doing?
;
_journal_coeditor_code BK5088
_journal_issue 6
_journal_name_full 'Acta Crystallographica Section B'
_journal_page_first 782
_journal_page_last 783
_journal_paper_doi 10.1107/S0108768109046448
_journal_volume 65
_journal_year 2009
_chemical_formula_moiety 'C18 H24 Co N12, 2(C7 H4 N O4), 2(H2 O)'
_chemical_formula_sum 'C32 H36 Co N14 O10'
_chemical_formula_weight 835.68
_chemical_name_systematic
;
hexakis(1H-Imidazole)-cobalt(ii) bis(4-nitrobenzoate) dihydrate
;
_space_group_IT_number 2
_symmetry_cell_setting triclinic
_symmetry_Int_Tables_number 2
_symmetry_space_group_name_Hall '-P 1'
_symmetry_space_group_name_H-M 'P -1'
_cell_angle_alpha 95.89(3)
_cell_angle_beta 101.27(3)
_cell_angle_gamma 103.71(3)
_cell_formula_units_Z 1
_cell_length_a 8.0057(16)
_cell_length_b 9.2327(18)
_cell_length_c 13.618(3)
_cell_measurement_reflns_used 7095
_cell_measurement_temperature 293(2)
_cell_measurement_theta_max 28.18
_cell_measurement_theta_min 2.13
_cell_volume 947.2(4)
_diffrn_ambient_temperature 293(2)
_diffrn_radiation_monochromator graphite
_diffrn_radiation_source 'fine-focus sealed tube'
_diffrn_radiation_type MoK\a
_diffrn_radiation_wavelength 0.71073
_exptl_crystal_colour orange
_exptl_crystal_density_diffrn 1.465
_exptl_crystal_density_method 'not measured'
_exptl_crystal_description block
_exptl_crystal_F_000 433
_cod_data_source_file bk5088.cif
_cod_data_source_block KICDEG
_cod_original_cell_volume 947.2(3)
_cod_original_sg_symbol_H-M P-1
_cod_database_code 2104573

loop_
_symmetry_equiv_pos_as_xyz
'x, y, z'
'-x, -y, -z'

loop_
_atom_site_label
_atom_site_type_symbol
_atom_site_fract_x
_atom_site_fract_y
_atom_site_fract_z
_atom_site_occupancy
Co1 Co 0.5 0.5 0.5 1
N1 N 0.6176 0.4687 0.3698 1
C1 C 0.6150 0.5422 0.2924 1
H1 H 0.5469 0.6097 0.2792 1
N2 N 0.7219 0.5090 0.2350 1
H2 H 0.7387 0.5452 0.1810 1
C2 C 0.7984 0.4092 0.2764 1
H3 H 0.8788 0.3654 0.2526 1
C3 C 0.7351 0.3848 0.3596 1
H4 H 0.7663 0.3200 0.4037 1
N3 N 0.7342 0.6850 0.5722 1
C4 C 0.7692 0.7649 0.6628 1
H5 H 0.6976 0.7469 0.7088 1
N4 N 0.9192 0.8750 0.6816 1
H6 H 0.9650 0.9388 0.7364 1
C5 C 0.9854 0.8665 0.5970 1
H7 H 1.0878 0.9292 0.5868 1
C6 C 0.8724 0.7492 0.5310 1
H8 H 0.8860 0.7163 0.4669 1
N5 N 0.3746 0.6564 0.4292 1
C7 C 0.2440 0.6302 0.3499 1
H9 H 0.1908 0.5349 0.3121 1
N6 N 0.1946 0.7528 0.3285 1
H10 H 0.1127 0.7586 0.2792 1
C8 C 0.2964 0.8636 0.3980 1
H11 H 0.2920 0.9636 0.4042 1
C9 C 0.4098 0.8044 0.4586 1
H12 H 0.4984 0.8586 0.5130 1
C10 C 1.3854 -0.0339 1.1000 1
C11 C 1.4280 0.1192 1.1208 1
H13 H 1.5142 0.1704 0.1778 1
C12 C 1.3420 0.1981 1.0566 1
H14 H 1.3694 0.3027 1.0706 1
C13 C 1.2144 0.1210 0.9706 1
C14 C 1.1738 -0.0342 0.9523 1
H15 H 1.0870 -0.0864 0.8958 1
C15 C 1.2601 -0.1138 1.0166 1
H16 H 1.2335 -0.2186 1.0034 1
N10 N 1.4818 -0.1174 1.1679 1
O1 O 1.4507 -0.2508 1.1448 1
O2 O 1.5902 -0.0453 1.2434 1
C17 C 1.1234 0.2082 0.8990 1
O3 O 1.0245 0.1375 0.8174 1
O4 O 1.1538 0.3477 0.9262 1
O5 O 1.0630 0.4422 1.1188 1
H17 H 1.089 0.415 1.064 1
H18 H 1.000 0.503 1.106 1

loop_
_geom_angle_atom_site_label_1
_geom_angle_atom_site_label_2
_geom_angle_atom_site_label_3
_geom_angle
_geom_angle_site_symmetry_1
_geom_angle_site_symmetry_2
_geom_angle_site_symmetry_3
_geom_angle_publ_flag
N1 Co1 N3 88.99 . . . yes
N1 Co1 N5 89.76 . . . yes
N1 Co1 N1 180.00 . . 2_666 yes
N1 Co1 N3 91.01 . . 2_666 yes
N1 Co1 N5 90.24 . . 2_666 yes
N3 Co1 N5 90.36 . . . yes
N1 Co1 N3 91.01 2_666 . . yes
N3 Co1 N3 180.00 . . 2_666 yes
N3 Co1 N5 89.64 . . 2_666 yes
N1 Co1 N5 90.24 2_666 . . yes
N3 Co1 N5 89.64 2_666 . . yes
N5 Co1 N5 180.00 . . 2_666 yes
N1 Co1 N3 88.99 2_666 . 2_666 yes
N1 Co1 N5 89.76 2_666 . 2_666 yes
N3 Co1 N5 90.36 2_666 . 2_666 yes
H17 O5 H18 106.00 . . . no
Co1 N1 C3 126.86 . . . yes
C1 N1 C3 104.01 . . . yes
Co1 N1 C1 128.35 . . . yes
C1 N2 C2 107.70 . . . yes
Co1 N3 C4 127.65 . . . yes
Co1 N3 C6 127.95 . . . yes
C4 N3 C6 104.31 . . . yes
C4 N4 C5 106.67 . . . yes
Co1 N5 C9 127.53 . . . yes
C7 N5 C9 103.33 . . . yes
Co1 N5 C7 129.11 . . . yes
C7 N6 C8 105.98 . . . yes
O1 N10 C10 118.05 . . . yes
O2 N10 C10 118.05 . . . yes
O1 N10 O2 123.90 . . . yes
N1 C1 N2 111.98 . . . yes
N2 C2 C3 106.10 . . . yes
N1 C3 C2 110.21 . . . yes
N3 C4 N4 112.53 . . . yes
N4 C5 C6 106.27 . . . yes
N3 C6 C5 110.20 . . . yes
N5 C7 N6 113.41 . . . yes
N6 C8 C9 106.86 . . . yes
N5 C9 C8 110.38 . . . yes
N10 C10 C15 118.63 . . . yes
C11 C10 C15 122.30 . . . no
N10 C10 C11 119.04 . . . yes
C10 C11 C12 119.44 . . . no
C11 C12 C13 120.01 . . . no
C12 C13 C14 118.94 . . . no
C14 C13 C17 121.20 . . . no
C12 C13 C17 119.86 . . . no
C13 C14 C15 121.17 . . . no
C10 C15 C14 118.12 . . . no
O3 C17 O4 124.47 . . . yes
O4 C17 C13 117.33 . . . yes
O3 C17 C13 118.20 . . . yes

loop_
_geom_bond_atom_site_label_1
_geom_bond_atom_site_label_2
_geom_bond_distance
_geom_bond_site_symmetry_1
_geom_bond_site_symmetry_2
_geom_bond_publ_flag
Co1 N1 2.1886 . . yes
Co1 N3 2.1946 . . yes
Co1 N5 2.1487 . . yes
Co1 N1 2.1886 . 2_666 yes
Co1 N3 2.1946 . 2_666 yes
Co1 N5 2.1487 . 2_666 yes
O1 N10 1.1926 . . yes
O2 N10 1.2208 . . yes
O3 C17 1.2450 . . yes
O4 C17 1.2544 . . yes
O5 H17 0.8400 . . no
O5 H18 0.8500 . . no
N1 C3 1.3706 . . yes
N1 C1 1.3103 . . yes
N2 C2 1.3346 . . yes
N2 C1 1.3319 . . yes
N3 C6 1.3749 . . yes
N3 C4 1.3134 . . yes
N4 C5 1.3617 . . yes
N4 C4 1.3374 . . yes
N5 C9 1.3296 . . yes
N5 C7 1.3050 . . yes
N6 C7 1.3257 . . yes
N6 C8 1.3081 . . yes
N2 H2 0.8600 . . no
N4 H6 0.8600 . . no
N6 H10 0.8600 . . no
N10 C10 1.4813 . . yes
C2 C3 1.3468 . . no
C5 C6 1.3480 . . no
C8 C9 1.3561 . . no
C1 H1 0.9300 . . no
C2 H3 0.9300 . . no
C3 H4 0.9300 . . no
C4 H5 0.9300 . . no
C5 H7 0.9300 . . no
C6 H8 0.9300 . . no
C7 H9 0.9300 . . no
C8 H11 0.9300 . . no
C9 H12 0.9200 . . no
C10 C11 1.3587 . . no
C10 C15 1.3683 . . no
C11 C12 1.3792 . . no
C12 C13 1.3923 . . no
C13 C17 1.5136 . . no
C13 C14 1.3767 . . no
C14 C15 1.3858 . . no
C11 H13 0.9300 . 1_556 no
C12 H14 0.9300 . . no
C14 H15 0.9300 . . no
C15 H16 0.9300 . . no
